data_1560214
loop_
_publ_author_name
'Yanagi, Tomoyuki'
'Tanaka, Takayuki'
'Yorimitsu, Hideki'

_publ_section_title
;
 Asymmetric systematic synthesis, structures, and (chir)optical properties
 of a series of dihetero[8]helicenes
;
_journal_issue 8
_journal_name_full 'Chemical Science'
_journal_page_first 2784
_journal_page_last 2793
_journal_paper_doi 10.1039/D1SC00044F
_journal_volume 12
_journal_year 2021
_chemical_formula_moiety 'C15 H8 O2 S'
_chemical_formula_sum 'C15 H8 O2 S'
_chemical_formula_weight 252.27
_space_group_crystal_system monoclinic
_space_group_IT_number 15
_space_group_name_Hall '-C 2yc'
_space_group_name_H-M_alt 'C 1 2/c 1'
_atom_sites_solution_hydrogens geom
_audit_creation_method SHELXL-2014/7
_audit_update_record
;
2020-12-01 deposited with the CCDC.	2021-01-29 downloaded from the CCDC.
;
_cell_angle_alpha 90
_cell_angle_beta 99.1580(10)
_cell_angle_gamma 90
_cell_formula_units_Z 8
_cell_length_a 17.7976(2)
_cell_length_b 10.47210(10)
_cell_length_c 11.73880(10)
_cell_measurement_reflns_used 12257
_cell_measurement_temperature 93(2)
_cell_measurement_theta_max 74.2410
_cell_measurement_theta_min 3.8080
_cell_volume 2159.97(4)
_computing_cell_refinement 'CrysAlisPro 1.171.38.46 (Rigaku OD, 2015)'
_computing_data_collection 'CrysAlisPro 1.171.38.46 (Rigaku OD, 2015)'
_computing_data_reduction 'CrysAlisPro 1.171.38.46 (Rigaku OD, 2015)'
_computing_structure_refinement 'SHELXL-2014/7 (Sheldrick, 2014)'
_diffrn_ambient_temperature 93(2)
_diffrn_detector_area_resol_mean 5.8140
_diffrn_measured_fraction_theta_full 0.999
_diffrn_measured_fraction_theta_max 0.989
_diffrn_measurement_device_type 'Rigaku XtaLAB P200'
_diffrn_measurement_method \w
_diffrn_radiation_type CuK\a
_diffrn_radiation_wavelength 1.54184
_diffrn_reflns_av_R_equivalents 0.0234
_diffrn_reflns_av_unetI/netI 0.0100
_diffrn_reflns_Laue_measured_fraction_full 0.999
_diffrn_reflns_Laue_measured_fraction_max 0.989
_diffrn_reflns_limit_h_max 18
_diffrn_reflns_limit_h_min -22
_diffrn_reflns_limit_k_max 13
_diffrn_reflns_limit_k_min -12
_diffrn_reflns_limit_l_max 14
_diffrn_reflns_limit_l_min -14
_diffrn_reflns_number 14066
_diffrn_reflns_point_group_measured_fraction_full 0.999
_diffrn_reflns_point_group_measured_fraction_max 0.989
_diffrn_reflns_theta_full 67.684
_diffrn_reflns_theta_max 74.429
_diffrn_reflns_theta_min 4.916
_exptl_absorpt_coefficient_mu 2.567
_exptl_absorpt_correction_T_max 1.00000
_exptl_absorpt_correction_T_min 0.72470
_exptl_absorpt_correction_type multi-scan
_exptl_absorpt_process_details
;
CrysAlisPro 1.171.38.46 (Rigaku Oxford Diffraction, 2015)
Empirical absorption correction using spherical harmonics,
 implemented in SCALE3 ABSPACK scaling algorithm.
;
_exptl_crystal_colour Orange
_exptl_crystal_density_diffrn 1.552
_exptl_crystal_description Prism
_exptl_crystal_F_000 1040
_exptl_crystal_size_max 0.240
_exptl_crystal_size_mid 0.220
_exptl_crystal_size_min 0.220
_refine_diff_density_max 0.294
_refine_diff_density_min -0.631
_refine_diff_density_rms 0.122
_refine_ls_extinction_method none
_refine_ls_goodness_of_fit_ref 1.093
_refine_ls_hydrogen_treatment constr
_refine_ls_matrix_type full
_refine_ls_number_parameters 164
_refine_ls_number_reflns 2181
_refine_ls_number_restraints 0
_refine_ls_restrained_S_all 1.093
_refine_ls_R_factor_all 0.0362
_refine_ls_R_factor_gt 0.0360
_refine_ls_shift/su_max 0.001
_refine_ls_shift/su_mean 0.000
_refine_ls_structure_factor_coef Fsqd
_refine_ls_weighting_details 'w=1/[\s^2^(Fo^2^)+(0.0591P)^2^+2.6888P] where P=(Fo^2^+2Fc^2^)/3'
_refine_ls_weighting_scheme calc
_refine_ls_wR_factor_gt 0.0973
_refine_ls_wR_factor_ref 0.0975
_reflns_Friedel_coverage 0.000
_reflns_number_gt 2164
_reflns_number_total 2181
_reflns_threshold_expression 'I > 2\s(I)'
_cod_data_source_file d1sc00044f2.cif
_cod_data_source_block 200221yanagi
_cod_depositor_comments 'Adding full bibliography for 1560212--1560217.cif.'
_cod_original_sg_symbol_H-M 'C 2/c'
_cod_database_code 1560214
_shelx_shelxl_version_number 2014/7
_shelx_space_group_comment
;
The symmetry employed for this shelxl refinement is uniquely defined
by the following loop, which should always be used as a source of
symmetry information in preference to the above space-group names.
They are only intended as comments.
;
_shelx_estimated_absorpt_t_min 0.578
_shelx_estimated_absorpt_t_max 0.602

loop_
_space_group_symop_operation_xyz
'x, y, z'
'-x, y, -z+1/2'
'x+1/2, y+1/2, z'
'-x+1/2, y+1/2, -z+1/2'
'-x, -y, -z'
'x, -y, z-1/2'
'-x+1/2, -y+1/2, -z'
'x+1/2, -y+1/2, z-1/2'

loop_
_atom_site_label
_atom_site_type_symbol
_atom_site_fract_x
_atom_site_fract_y
_atom_site_fract_z
_atom_site_U_iso_or_equiv
_atom_site_adp_type
_atom_site_occupancy
_atom_site_site_symmetry_order
_atom_site_calc_flag
_atom_site_refinement_flags_posn
_atom_site_refinement_flags_adp
_atom_site_refinement_flags_occupancy
_atom_site_disorder_assembly
_atom_site_disorder_group
C1 C 0.46749(8) 0.62494(13) 0.62101(11) 0.0123(3) Uani 1 1 d . . . . .
C2 C 0.54376(8) 0.59930(14) 0.60692(12) 0.0134(3) Uani 1 1 d . . . . .
H1 H 0.5624 0.5142 0.6145 0.016 Uiso 1 1 calc R U . . .
C3 C 0.59104(8) 0.69559(14) 0.58248(12) 0.0152(3) Uani 1 1 d . . . . .
H2 H 0.6422 0.6768 0.5746 0.018 Uiso 1 1 calc R U . . .
C4 C 0.56404(9) 0.82261(14) 0.56897(13) 0.0165(3) Uani 1 1 d . . . . .
H3 H 0.5977 0.8896 0.5561 0.020 Uiso 1 1 calc R U . . .
C5 C 0.48949(9) 0.84896(14) 0.57440(13) 0.0163(3) Uani 1 1 d . . . . .
H4 H 0.4713 0.9339 0.5617 0.020 Uiso 1 1 calc R U . . .
C6 C 0.43882(8) 0.75208(14) 0.59855(12) 0.0137(3) Uani 1 1 d . . . . .
C7 C 0.36065(8) 0.78020(14) 0.59872(12) 0.0157(3) Uani 1 1 d . . . . .
H5 H 0.3432 0.8657 0.5881 0.019 Uiso 1 1 calc R U . . .
C8 C 0.31039(8) 0.68518(14) 0.61398(13) 0.0157(3) Uani 1 1 d . . . . .
H6 H 0.2574 0.7018 0.6077 0.019 Uiso 1 1 calc R U . . .
C9 C 0.33979(8) 0.56268(14) 0.63921(12) 0.0136(3) Uani 1 1 d . . . . .
C10 C 0.41638(8) 0.53169(13) 0.65333(11) 0.0124(3) Uani 1 1 d . . . . .
C11 C 0.43090(8) 0.39900(14) 0.69809(12) 0.0130(3) Uani 1 1 d . . . . .
C12 C 0.36458(8) 0.32729(14) 0.68673(12) 0.0142(3) Uani 1 1 d . . . . .
C13 C 0.36171(9) 0.19505(14) 0.70479(13) 0.0167(3) Uani 1 1 d . . . . .
H7 H 0.3146 0.1510 0.6999 0.020 Uiso 1 1 calc R U . . .
C14 C 0.42996(9) 0.13214(14) 0.72982(13) 0.0169(3) Uani 1 1 d . . . . .
H8 H 0.4304 0.0415 0.7337 0.020 Uiso 1 1 calc R U . . .
C15 C 0.5000 0.1999(2) 0.7500 0.0154(4) Uani 1 2 d S T P . .
C16 C 0.5000 0.33794(19) 0.7500 0.0133(4) Uani 1 2 d S T P . .
S1 S 0.28412(2) 0.42712(3) 0.65306(3) 0.01465(14) Uani 1 1 d . . . . .
O1 O 0.23907(6) 0.39708(11) 0.54335(10) 0.0221(3) Uani 1 1 d . . . . .
O2 O 0.24524(7) 0.43549(10) 0.75156(11) 0.0228(3) Uani 1 1 d . . . . .

loop_
_atom_site_aniso_label
_atom_site_aniso_U_11
_atom_site_aniso_U_22
_atom_site_aniso_U_33
_atom_site_aniso_U_23
_atom_site_aniso_U_13
_atom_site_aniso_U_12
C1 0.0128(7) 0.0129(7) 0.0106(6) -0.0007(5) 0.0000(5) -0.0014(5)
C2 0.0131(7) 0.0150(7) 0.0118(6) 0.0000(5) 0.0010(5) 0.0001(5)
C3 0.0117(7) 0.0195(7) 0.0145(7) 0.0009(5) 0.0027(5) -0.0004(5)
C4 0.0150(7) 0.0161(7) 0.0185(7) 0.0017(5) 0.0028(5) -0.0041(5)
C5 0.0177(7) 0.0130(7) 0.0180(7) 0.0026(5) 0.0025(5) -0.0004(6)
C6 0.0134(7) 0.0143(7) 0.0132(6) 0.0000(5) 0.0014(5) -0.0009(5)
C7 0.0147(7) 0.0141(7) 0.0178(7) 0.0017(5) 0.0013(5) 0.0020(5)
C8 0.0107(7) 0.0182(7) 0.0178(7) 0.0017(5) 0.0014(5) 0.0016(5)
C9 0.0115(7) 0.0144(7) 0.0144(7) -0.0002(5) 0.0009(5) -0.0026(5)
C10 0.0118(7) 0.0131(7) 0.0119(6) -0.0017(5) 0.0008(5) -0.0005(5)
C11 0.0135(7) 0.0131(6) 0.0128(6) -0.0016(5) 0.0034(5) -0.0014(5)
C12 0.0128(7) 0.0146(7) 0.0155(7) -0.0011(5) 0.0033(5) -0.0014(5)
C13 0.0170(8) 0.0149(7) 0.0188(7) -0.0010(5) 0.0047(6) -0.0050(6)
C14 0.0220(8) 0.0102(7) 0.0189(7) 0.0001(5) 0.0042(6) -0.0021(5)
C15 0.0193(11) 0.0126(10) 0.0145(9) 0.000 0.0035(8) 0.000
C16 0.0142(10) 0.0121(9) 0.0141(9) 0.000 0.0044(7) 0.000
S1 0.0099(2) 0.0139(2) 0.0204(2) -0.00040(12) 0.00338(15) -0.00208(11)
O1 0.0136(5) 0.0233(6) 0.0277(6) -0.0027(5) -0.0025(4) -0.0033(4)
O2 0.0205(6) 0.0207(6) 0.0305(6) 0.0017(5) 0.0142(5) -0.0003(4)

loop_
_atom_type_symbol
_atom_type_description
_atom_type_scat_dispersion_real
_atom_type_scat_dispersion_imag
_atom_type_scat_source
C C 0.0181 0.0091 'International Tables Vol C Tables 4.2.6.8 and 6.1.1.4'
H H 0.0000 0.0000 'International Tables Vol C Tables 4.2.6.8 and 6.1.1.4'
S S 0.3331 0.5567 'International Tables Vol C Tables 4.2.6.8 and 6.1.1.4'
O O 0.0492 0.0322 'International Tables Vol C Tables 4.2.6.8 and 6.1.1.4'

loop_
_geom_angle_atom_site_label_1
_geom_angle_atom_site_label_2
_geom_angle_atom_site_label_3
_geom_angle
_geom_angle_site_symmetry_1
_geom_angle_site_symmetry_3
_geom_angle_publ_flag
C2 C1 C10 124.32(13) . . ?
C2 C1 C6 118.22(13) . . ?
C10 C1 C6 117.44(13) . . ?
C3 C2 C1 121.00(14) . . ?
C3 C2 H1 119.5 . . ?
C1 C2 H1 119.5 . . ?
C2 C3 C4 120.37(14) . . ?
C2 C3 H2 119.8 . . ?
C4 C3 H2 119.8 . . ?
C5 C4 C3 119.98(14) . . ?
C5 C4 H3 120.0 . . ?
C3 C4 H3 120.0 . . ?
C4 C5 C6 121.25(14) . . ?
C4 C5 H4 119.4 . . ?
C6 C5 H4 119.4 . . ?
C5 C6 C7 120.42(13) . . ?
C5 C6 C1 118.84(13) . . ?
C7 C6 C1 120.74(13) . . ?
C8 C7 C6 120.62(14) . . ?
C8 C7 H5 119.7 . . ?
C6 C7 H5 119.7 . . ?
C7 C8 C9 117.66(13) . . ?
C7 C8 H6 121.2 . . ?
C9 C8 H6 121.2 . . ?
C10 C9 C8 124.59(13) . . ?
C10 C9 S1 111.04(11) . . ?
C8 C9 S1 124.35(11) . . ?
C9 C10 C1 117.70(13) . . ?
C9 C10 C11 111.83(12) . . ?
C1 C10 C11 130.43(13) . . ?
C12 C11 C16 117.30(14) . . ?
C12 C11 C10 111.90(13) . . ?
C16 C11 C10 130.80(14) . . ?
C11 C12 C13 124.79(14) . . ?
C11 C12 S1 110.37(11) . . ?
C13 C12 S1 124.77(11) . . ?
C14 C13 C12 117.00(13) . . ?
C14 C13 H7 121.5 . . ?
C12 C13 H7 121.5 . . ?
C13 C14 C15 121.27(14) . . ?
C13 C14 H8 119.4 . . ?
C15 C14 H8 119.4 . . ?
C14 C15 C14 120.07(19) . 2_656 ?
C14 C15 C16 119.96(9) . . ?
C14 C15 C16 119.96(9) 2_656 . ?
C11 C16 C11 127.01(19) . 2_656 ?
C11 C16 C15 116.50(9) . . ?
C11 C16 C15 116.50(9) 2_656 . ?
O1 S1 O2 117.44(7) . . ?
O1 S1 C9 109.66(7) . . ?
O2 S1 C9 112.06(7) . . ?
O1 S1 C12 112.78(7) . . ?
O2 S1 C12 109.39(7) . . ?
C9 S1 C12 92.87(7) . . ?

loop_
_geom_bond_atom_site_label_1
_geom_bond_atom_site_label_2
_geom_bond_distance
_geom_bond_site_symmetry_2
_geom_bond_publ_flag
C1 C2 1.419(2) . ?
C1 C10 1.4264(19) . ?
C1 C6 1.435(2) . ?
C2 C3 1.373(2) . ?
C2 H1 0.9500 . ?
C3 C4 1.415(2) . ?
C3 H2 0.9500 . ?
C4 C5 1.366(2) . ?
C4 H3 0.9500 . ?
C5 C6 1.416(2) . ?
C5 H4 0.9500 . ?
C6 C7 1.422(2) . ?
C7 C8 1.369(2) . ?
C7 H5 0.9500 . ?
C8 C9 1.399(2) . ?
C8 H6 0.9500 . ?
C9 C10 1.385(2) . ?
C9 S1 1.7534(14) . ?
C10 C11 1.4935(19) . ?
C11 C12 1.387(2) . ?
C11 C16 1.4333(17) . ?
C12 C13 1.403(2) . ?
C12 S1 1.7663(15) . ?
C13 C14 1.372(2) . ?
C13 H7 0.9500 . ?
C14 C15 1.4212(18) . ?
C14 H8 0.9500 . ?
C15 C14 1.4212(18) 2_656 ?
C15 C16 1.445(3) . ?
C16 C11 1.4333(17) 2_656 ?
S1 O1 1.4393(12) . ?
S1 O2 1.4415(12) . ?

loop_
_geom_hbond_atom_site_label_D
_geom_hbond_atom_site_label_H
_geom_hbond_atom_site_label_A
_geom_hbond_distance_DH
_geom_hbond_distance_HA
_geom_hbond_distance_DA
_geom_hbond_angle_DHA
_geom_hbond_site_symmetry_A
C13 H7 O2 0.95 2.60 3.4036(18) 142.8 4_546

loop_
_geom_torsion_atom_site_label_1
_geom_torsion_atom_site_label_2
_geom_torsion_atom_site_label_3
_geom_torsion_atom_site_label_4
_geom_torsion
_geom_torsion_site_symmetry_1
_geom_torsion_site_symmetry_2
_geom_torsion_site_symmetry_3
_geom_torsion_site_symmetry_4
_geom_torsion_publ_flag
C10 C1 C2 C3 -176.00(13) . . . . ?
C6 C1 C2 C3 5.7(2) . . . . ?
C1 C2 C3 C4 -1.0(2) . . . . ?
C2 C3 C4 C5 -3.3(2) . . . . ?
C3 C4 C5 C6 2.9(2) . . . . ?
C4 C5 C6 C7 -177.16(13) . . . . ?
C4 C5 C6 C1 1.9(2) . . . . ?
C2 C1 C6 C5 -6.05(19) . . . . ?
C10 C1 C6 C5 175.51(13) . . . . ?
C2 C1 C6 C7 172.99(13) . . . . ?
C10 C1 C6 C7 -5.4(2) . . . . ?
C5 C6 C7 C8 175.39(14) . . . . ?
C1 C6 C7 C8 -3.6(2) . . . . ?
C6 C7 C8 C9 5.4(2) . . . . ?
C7 C8 C9 C10 2.1(2) . . . . ?
C7 C8 C9 S1 -176.00(11) . . . . ?
C8 C9 C10 C1 -11.2(2) . . . . ?
S1 C9 C10 C1 167.14(10) . . . . ?
C8 C9 C10 C11 170.78(13) . . . . ?
S1 C9 C10 C11 -10.90(15) . . . . ?
C2 C1 C10 C9 -166.04(13) . . . . ?
C6 C1 C10 C9 12.29(19) . . . . ?
C2 C1 C10 C11 11.6(2) . . . . ?
C6 C1 C10 C11 -170.10(13) . . . . ?
C9 C10 C11 C12 15.67(17) . . . . ?
C1 C10 C11 C12 -162.06(14) . . . . ?
C9 C10 C11 C16 -163.52(13) . . . . ?
C1 C10 C11 C16 18.8(2) . . . . ?
C16 C11 C12 C13 -10.8(2) . . . . ?
C10 C11 C12 C13 169.92(14) . . . . ?
C16 C11 C12 S1 166.45(9) . . . . ?
C10 C11 C12 S1 -12.86(14) . . . . ?
C11 C12 C13 C14 -3.4(2) . . . . ?
S1 C12 C13 C14 179.76(11) . . . . ?
C12 C13 C14 C15 7.3(2) . . . . ?
C13 C14 C15 C14 -176.92(16) . . . 2_656 ?
C13 C14 C15 C16 3.08(16) . . . . ?
C12 C11 C16 C11 -159.72(13) . . . 2_656 ?
C10 C11 C16 C11 19.43(12) . . . 2_656 ?
C12 C11 C16 C15 20.28(13) . . . . ?
C10 C11 C16 C15 -160.57(12) . . . . ?
C14 C15 C16 C11 -17.02(9) . . . . ?
C14 C15 C16 C11 162.98(9) 2_656 . . . ?
C14 C15 C16 C11 162.98(9) . . . 2_656 ?
C14 C15 C16 C11 -17.02(9) 2_656 . . 2_656 ?
C10 C9 S1 O1 -112.23(11) . . . . ?
C8 C9 S1 O1 66.10(14) . . . . ?
C10 C9 S1 O2 115.49(11) . . . . ?
C8 C9 S1 O2 -66.19(14) . . . . ?
C10 C9 S1 C12 3.21(11) . . . . ?
C8 C9 S1 C12 -178.46(13) . . . . ?
C11 C12 S1 O1 118.60(11) . . . . ?
C13 C12 S1 O1 -64.18(15) . . . . ?
C11 C12 S1 O2 -108.74(11) . . . . ?
C13 C12 S1 O2 68.48(14) . . . . ?
C11 C12 S1 C9 5.87(11) . . . . ?
C13 C12 S1 C9 -176.91(13) . . . . ?
